data_2102804
loop_
_publ_author_name
'Schwendtner, Karolina'
'Kolitsch, Uwe'

_publ_section_title
;
 Octahedral As in <i>M</i>^+^ arsenates -- architecture and seven new
 members
;
_journal_coeditor_code SN5044
_journal_issue 2
_journal_name_full 'Acta Crystallographica Section B'
_journal_page_first 205
_journal_page_last 215
_journal_paper_doi 10.1107/S0108768106054942
_journal_volume 63
_journal_year 2007
_chemical_formula_structural 'Rb1 H3 As4 O12'
_chemical_formula_sum 'As4 H3 O12 Rb'
_chemical_formula_weight 580.17
_chemical_name_common 'rubidium hydrogen arsenate'
_chemical_name_systematic
;
 ?
;
_space_group_IT_number 2
_symmetry_cell_setting triclinic
_symmetry_space_group_name_Hall '-P 1'
_symmetry_space_group_name_H-M 'P -1'
_atom_sites_solution_hydrogens difmap
_atom_sites_solution_primary direct
_atom_sites_solution_secondary difmap
_audit_creation_method SHELXL-97
_cell_angle_alpha 63.31(3)
_cell_angle_beta 79.87(3)
_cell_angle_gamma 84.38(3)
_cell_formula_units_Z 1
_cell_length_a 5.1690(10)
_cell_length_b 7.0360(10)
_cell_length_c 7.766(2)
_cell_measurement_reflns_used 2175
_cell_measurement_temperature 293(2)
_cell_measurement_theta_max 34.975
_cell_measurement_theta_min 2.037
_cell_volume 248.36(11)
_computing_cell_refinement 'HKL SCALEPACK (Otwinowski & Minor 1997)'
_computing_data_collection 'COLLECT (Nonius, 2003)'
_computing_data_reduction 'HKL DENZO, SCALEPACK (Otwinowski & Minor, 1997)'
_computing_molecular_graphics 'DIAMOND (Brandenburg, 2005)'
_computing_publication_material 'SHELXL97 (Sheldrick, 1997a)'
_computing_structure_refinement 'SHELXL-97 (Sheldrick, 1997a)'
_computing_structure_solution 'SHELXS-97 (Sheldrick, 1997b)'
_diffrn_ambient_temperature 293(2)
_diffrn_measured_fraction_theta_full 0.997
_diffrn_measured_fraction_theta_max 0.997
_diffrn_measurement_device_type 'Nonius KappaCCD'
_diffrn_measurement_method '\f and \w scans'
_diffrn_radiation_monochromator graphite
_diffrn_radiation_source 'fine-focus sealed tube'
_diffrn_radiation_type MoK\a
_diffrn_radiation_wavelength 0.71073
_diffrn_reflns_av_R_equivalents 0.0256
_diffrn_reflns_av_sigmaI/netI 0.0308
_diffrn_reflns_limit_h_max 8
_diffrn_reflns_limit_h_min -8
_diffrn_reflns_limit_k_max 11
_diffrn_reflns_limit_k_min -11
_diffrn_reflns_limit_l_max 12
_diffrn_reflns_limit_l_min -12
_diffrn_reflns_number 4335
_diffrn_reflns_theta_full 34.98
_diffrn_reflns_theta_max 34.98
_diffrn_reflns_theta_min 2.97
_diffrn_standards_decay_% 0
_diffrn_standards_interval_time 0
_diffrn_standards_number 0
_exptl_absorpt_coefficient_mu 18.269
_exptl_absorpt_correction_T_max 0.4619
_exptl_absorpt_correction_T_min 0.1472
_exptl_absorpt_correction_type multi-scan
_exptl_absorpt_process_details 'HKL SCALEPACK (Otwinowski & Minor, 1997)'
_exptl_crystal_colour colorless
_exptl_crystal_density_diffrn 3.879
_exptl_crystal_density_method 'not measured'
_exptl_crystal_description tabular
_exptl_crystal_F_000 268
_exptl_crystal_size_max 0.17
_exptl_crystal_size_mid 0.13
_exptl_crystal_size_min 0.05
_refine_diff_density_max 1.374
_refine_diff_density_min -1.590
_refine_ls_extinction_coef 0.059(3)
_refine_ls_extinction_expression Fc^*^=kFc[1+0.001xFc^2^\l^3^/sin(2\q)]^-1/4^
_refine_ls_extinction_method SHELXL
_refine_ls_goodness_of_fit_ref 1.044
_refine_ls_hydrogen_treatment mixed
_refine_ls_matrix_type full
_refine_ls_number_parameters 88
_refine_ls_number_reflns 2190
_refine_ls_number_restraints 2
_refine_ls_restrained_S_all 1.045
_refine_ls_R_factor_all 0.0314
_refine_ls_R_factor_gt 0.0280
_refine_ls_shift/su_max 0.001
_refine_ls_shift/su_mean 0.000
_refine_ls_structure_factor_coef Fsqd
_refine_ls_weighting_details 'calc w=1/[\s^2^(Fo^2^)+(0.0495P)^2^+0.1743P] where P=(Fo^2^+2Fc^2^)/3'
_refine_ls_weighting_scheme calc
_refine_ls_wR_factor_gt 0.0746
_refine_ls_wR_factor_ref 0.0771
_reflns_number_gt 1995
_reflns_number_total 2190
_reflns_threshold_expression I>2\s(I)
_cod_data_source_file sn5044.cif
_cod_data_source_block RbH3As4O12
_cod_original_formula_sum 'H3 As4 O12 Rb'
_cod_database_code 2102804

loop_
_symmetry_equiv_pos_as_xyz
'x, y, z'
'-x, -y, -z'

loop_
_atom_site_type_symbol
_atom_site_label
_atom_site_fract_x
_atom_site_fract_y
_atom_site_fract_z
_atom_site_U_iso_or_equiv
_atom_site_adp_type
_atom_site_calc_flag
_atom_site_refinement_flags
_atom_site_occupancy
As As1 0.15396(4) 0.32137(3) 0.31490(3) 0.00901(8) Uani d . 1
As As2 0.59768(4) 0.12418(3) 0.56642(3) 0.00815(8) Uani d . 1
Rb Rb1 0.0000 0.0000 0.0000 0.01993(9) Uani d S 1
O O1 0.1052(4) 0.5354(3) 0.1122(3) 0.0209(4) Uani d D 1
O O2 0.2239(3) 0.1092(3) 0.2642(2) 0.0116(3) Uani d . 1
O O3 0.4152(3) 0.3674(2) 0.3963(3) 0.0109(3) Uani d . 1
O O4 0.8874(3) 0.2888(3) 0.4888(3) 0.0129(3) Uani d . 1
O O5 0.4984(4) 0.1927(3) 0.7587(3) 0.0131(3) Uani d D 1
O O6 0.6886(3) 0.0366(3) 0.3769(2) 0.0101(3) Uani d . 1
H H1 0.502(8) 0.328(3) 0.712(6) 0.030(11) Uiso d D 1
H H2 0.053(16) 0.486(13) 0.035(11) 0.022(19) Uiso d PD 0.50

loop_
_atom_site_aniso_label
_atom_site_aniso_U_11
_atom_site_aniso_U_22
_atom_site_aniso_U_33
_atom_site_aniso_U_12
_atom_site_aniso_U_13
_atom_site_aniso_U_23
As1 0.00904(11) 0.00758(12) 0.01041(12) -0.00053(7) -0.00326(7) -0.00325(8)
As2 0.00761(11) 0.00791(12) 0.01007(12) -0.00086(7) -0.00199(7) -0.00459(8)
Rb1 0.02122(17) 0.02220(18) 0.01891(17) -0.00591(12) -0.00134(12) -0.01081(14)
O1 0.0342(11) 0.0093(7) 0.0167(8) 0.0004(7) -0.0135(8) -0.0002(6)
O2 0.0140(7) 0.0095(7) 0.0126(7) 0.0010(5) -0.0055(5) -0.0050(6)
O3 0.0096(6) 0.0076(6) 0.0153(7) -0.0005(5) -0.0055(5) -0.0036(5)
O4 0.0079(6) 0.0134(7) 0.0206(8) -0.0023(5) -0.0003(5) -0.0107(6)
O5 0.0178(7) 0.0116(7) 0.0128(7) -0.0011(6) -0.0005(6) -0.0083(6)
O6 0.0087(6) 0.0101(7) 0.0128(7) -0.0020(5) -0.0005(5) -0.0061(5)

loop_
_atom_type_symbol
_atom_type_description
_atom_type_scat_dispersion_real
_atom_type_scat_dispersion_imag
_atom_type_scat_source
O O 0.0106 0.0060 'International Tables Vol C Tables 4.2.6.8 and 6.1.1.4'
H H 0.0000 0.0000 'International Tables Vol C Tables 4.2.6.8 and 6.1.1.4'
Rb Rb -0.9393 2.9676 'International Tables Vol C Tables 4.2.6.8 and 6.1.1.4'
As As 0.0499 2.0058 'International Tables Vol C Tables 4.2.6.8 and 6.1.1.4'

loop_
_geom_angle_atom_site_label_1
_geom_angle_atom_site_label_2
_geom_angle_atom_site_label_3
_geom_angle_site_symmetry_1
_geom_angle_site_symmetry_3
_geom_angle
O1 As1 O2 . . 109.12(10)
O1 As1 O3 . . 107.75(10)
O2 As1 O3 . . 109.49(8)
O1 As1 O4 . 1_455 109.11(11)
O2 As1 O4 . 1_455 114.02(8)
O3 As1 O4 . 1_455 107.15(8)
O5 As2 O6 . . 176.13(8)
O5 As2 O6 . 2_656 94.20(8)
O6 As2 O6 . 2_656 82.40(8)
O5 As2 O4 . . 90.07(8)
O6 As2 O4 . . 93.39(8)
O6 As2 O4 2_656 . 175.28(8)
O5 As2 O2 . 2_656 87.66(8)
O6 As2 O2 . 2_656 90.53(8)
O6 As2 O2 2_656 2_656 90.96(8)
O4 As2 O2 . 2_656 91.22(8)
O5 As2 O3 . . 91.04(8)
O6 As2 O3 . . 90.81(8)
O6 As2 O3 2_656 . 89.75(7)
O4 As2 O3 . . 88.18(8)
O2 As2 O3 2_656 . 178.56(7)
As1 O2 As2 . 2_656 118.33(9)
As1 O3 As2 . . 117.10(9)
As1 O4 As2 1_655 . 131.55(10)
As2 O6 As2 . 2_656 97.60(8)

loop_
_geom_bond_atom_site_label_1
_geom_bond_atom_site_label_2
_geom_bond_site_symmetry_2
_geom_bond_distance
As1 O1 . 1.657(2)
As1 O2 . 1.6994(17)
As1 O3 . 1.7024(16)
As1 O4 1_455 1.7043(18)
As2 O5 . 1.7474(18)
As2 O6 . 1.8116(17)
As2 O6 2_656 1.8208(17)
As2 O4 . 1.8281(17)
As2 O2 2_656 1.8618(18)
As2 O3 . 1.9119(18)
Rb1 O2 2 2.9264(18)
Rb1 O2 . 2.9264(18)
Rb1 O5 2_556 2.948(2)
Rb1 O5 1_554 2.948(2)
Rb1 O1 1_545 3.000(2)
Rb1 O1 2_565 3.000(2)
Rb1 O6 1_455 3.1878(19)
Rb1 O6 2_655 3.1878(19)
Rb1 O5 2_656 3.288(2)
Rb1 O5 1_454 3.288(2)
O1 Rb1 1_565 3.000(2)
O1 H2 . 0.901(10)
O2 As2 2_656 1.8618(18)
O4 As1 1_655 1.7043(18)
O5 Rb1 1_556 2.948(2)
O5 Rb1 1_656 3.288(2)
O5 H1 . 0.852(19)
O6 As2 2_656 1.8208(17)
O6 Rb1 1_655 3.1878(19)

loop_
_geom_hbond_atom_site_label_D
_geom_hbond_atom_site_label_H
_geom_hbond_atom_site_label_A
_geom_hbond_site_symmetry_A
_geom_hbond_distance_DH
_geom_hbond_distance_HA
_geom_hbond_distance_DA
_geom_hbond_angle_DHA
O5 H1 O3 2_666 0.852(19) 1.98(2) 2.822(3) 169(4)
O1 H2 O1 2_565 0.901(10) 1.58(3) 2.453(4) 161(8)
